data_1519446
loop_
_publ_author_name
'Hean, D.'
'Gelbrich, T.'
'Griesser, U. J.'
'Michael, J. P.'
'Lemmerer, A.'

_publ_section_title
;
 Structural insights into the hexamorphic system of an isoniazid
 derivative
;
_journal_issue 28
_journal_name_full CrystEngComm
_journal_page_first 5143
_journal_paper_doi 10.1039/C5CE00275C
_journal_volume 17
_journal_year 2015
_chemical_formula_moiety 'C14 H13 N3 O'
_chemical_formula_sum 'C14 H13 N3 O'
_chemical_formula_weight 239.27
_space_group_IT_number 14
_symmetry_cell_setting monoclinic
_symmetry_space_group_name_Hall '-P 2ybc'
_symmetry_space_group_name_H-M 'P 1 21/c 1'
_atom_sites_solution_hydrogens geom
_atom_sites_solution_primary direct
_atom_sites_solution_secondary difmap
_audit_creation_date 2013-11-04T10:52:59-00:00
_audit_creation_method 'WinGX routine CIF_UPDATE'
_audit_update_record
;
2013-11-06 deposited with the CCDC.
2015-03-23 downloaded from the CCDC.
;
_cell_angle_alpha 90
_cell_angle_beta 110.1930(10)
_cell_angle_gamma 90
_cell_formula_units_Z 8
_cell_length_a 10.2114(2)
_cell_length_b 30.3315(7)
_cell_length_c 8.2353(2)
_cell_measurement_reflns_used 8575
_cell_measurement_temperature 173(2)
_cell_measurement_theta_max 28.23
_cell_measurement_theta_min 2.23
_cell_volume 2393.92(9)
_computing_cell_refinement 'SAINT-Plus (Bruker, 2004)'
_computing_data_collection 'APEX2 (Bruker, 2005)'
_computing_data_reduction 'SAINT-Plus and XPREP (Bruker 2004)'
_computing_molecular_graphics
;
Ortep-3 for Windows (Farrugia, 1997) and DIAMOND (Brandenburg, 1999)
;
_computing_publication_material
;
WinGX publication routines (Farrugia, 1999) and PLATON (Spek, 2009)
;
_computing_structure_refinement 'SHELXL-97 (Sheldrick, 2008)'
_computing_structure_solution 'SHELXS-97 (Sheldrick, 2008)'
_diffrn_ambient_temperature 173(2)
_diffrn_measured_fraction_theta_full 0.998
_diffrn_measured_fraction_theta_max 0.998
_diffrn_measurement_device_type 'Bruker APEX II CCD area detector'
_diffrn_measurement_method '\w scans'
_diffrn_radiation_monochromator graphite
_diffrn_radiation_type MoK\a
_diffrn_radiation_wavelength 0.71073
_diffrn_reflns_av_R_equivalents 0.0345
_diffrn_reflns_av_unetI/netI 0.0232
_diffrn_reflns_limit_h_max 13
_diffrn_reflns_limit_h_min -13
_diffrn_reflns_limit_k_max 40
_diffrn_reflns_limit_k_min -39
_diffrn_reflns_limit_l_max 10
_diffrn_reflns_limit_l_min -10
_diffrn_reflns_number 35411
_diffrn_reflns_theta_full 28
_diffrn_reflns_theta_max 28
_diffrn_reflns_theta_min 1.34
_diffrn_standards_number 0
_exptl_absorpt_coefficient_mu 0.087
_exptl_absorpt_correction_T_max 0.9914
_exptl_absorpt_correction_T_min 0.9537
_exptl_absorpt_correction_type multi-scan
_exptl_absorpt_process_details 'SADABS (Sheldrick, 1996)'
_exptl_crystal_colour colourless
_exptl_crystal_density_diffrn 1.328
_exptl_crystal_density_meas 0
_exptl_crystal_density_method 'not measured'
_exptl_crystal_description prism
_exptl_crystal_F_000 1008
_exptl_crystal_size_max 0.55
_exptl_crystal_size_mid 0.28
_exptl_crystal_size_min 0.1
_refine_diff_density_max 0.307
_refine_diff_density_min -0.177
_refine_diff_density_rms 0.038
_refine_ls_extinction_method none
_refine_ls_goodness_of_fit_ref 1.038
_refine_ls_hydrogen_treatment mixed
_refine_ls_matrix_type full
_refine_ls_number_parameters 335
_refine_ls_number_reflns 5778
_refine_ls_number_restraints 0
_refine_ls_restrained_S_all 1.038
_refine_ls_R_factor_all 0.0532
_refine_ls_R_factor_gt 0.0398
_refine_ls_shift/su_max 0.001
_refine_ls_shift/su_mean 0
_refine_ls_structure_factor_coef Fsqd
_refine_ls_weighting_details 'calc w=1/[\s^2^(Fo^2^)+(0.0537P)^2^+0.5727P] where P=(Fo^2^+2Fc^2^)/3'
_refine_ls_weighting_scheme calc
_refine_ls_wR_factor_gt 0.1031
_refine_ls_wR_factor_ref 0.1117
_reflns_number_gt 4579
_reflns_number_total 5778
_reflns_threshold_expression >2sigma(I)
_cod_data_source_file c5ce00275c2.cif
_cod_data_source_block 11a_dh40_p
_cod_depositor_comments 'Adding full bibliography for 1519444--1519449.cif.'
_cod_original_sg_symbol_H-M 'P 21/c'
_cod_database_code 1519446

loop_
_symmetry_equiv_pos_as_xyz
'x, y, z'
'-x, y+1/2, -z+1/2'
'-x, -y, -z'
'x, -y-1/2, z-1/2'

loop_
_atom_site_label
_atom_site_type_symbol
_atom_site_fract_x
_atom_site_fract_y
_atom_site_fract_z
_atom_site_U_iso_or_equiv
_atom_site_adp_type
_atom_site_occupancy
_atom_site_symmetry_multiplicity
_atom_site_calc_flag
_atom_site_refinement_flags
C1A C 0.23621(12) 0.28524(4) -0.06611(14) 0.0239(2) Uani 1 1 d .
C2A C 0.15897(13) 0.25398(4) -0.18313(16) 0.0288(3) Uani 1 1 d .
H2A H 0.1824 0.2236 -0.1669 0.035 Uiso 1 1 calc R
C3A C 0.04680(13) 0.26801(5) -0.32443(16) 0.0332(3) Uani 1 1 d .
H3A H -0.0057 0.2464 -0.4037 0.04 Uiso 1 1 calc R
C4A C 0.08232(14) 0.33945(5) -0.23945(19) 0.0382(3) Uani 1 1 d .
H4A H 0.0559 0.3696 -0.2583 0.046 Uiso 1 1 calc R
C5A C 0.19493(13) 0.32891(4) -0.09346(17) 0.0303(3) Uani 1 1 d .
H5A H 0.2428 0.3511 -0.0138 0.036 Uiso 1 1 calc R
C6A C 0.35596(12) 0.27380(4) 0.09463(14) 0.0240(2) Uani 1 1 d .
C7A C 0.62339(12) 0.19566(4) 0.22629(14) 0.0240(2) Uani 1 1 d .
C8A C 0.72129(12) 0.18041(4) 0.39731(14) 0.0238(2) Uani 1 1 d .
C9A C 0.72012(13) 0.19985(4) 0.55060(16) 0.0301(3) Uani 1 1 d .
H9A H 0.6548 0.2226 0.5458 0.036 Uiso 1 1 calc R
C10A C 0.81282(14) 0.18646(4) 0.70955(16) 0.0319(3) Uani 1 1 d .
H10A H 0.811 0.2001 0.8126 0.038 Uiso 1 1 calc R
C11A C 0.90783(14) 0.15332(4) 0.71878(16) 0.0322(3) Uani 1 1 d .
H11A H 0.9724 0.1445 0.8277 0.039 Uiso 1 1 calc R
C12A C 0.90850(15) 0.13313(5) 0.56930(17) 0.0373(3) Uani 1 1 d .
H12A H 0.9726 0.11 0.5754 0.045 Uiso 1 1 calc R
C13A C 0.81557(14) 0.14653(4) 0.40926(16) 0.0329(3) Uani 1 1 d .
H13A H 0.8167 0.1323 0.307 0.04 Uiso 1 1 calc R
C14A C 0.64039(13) 0.17754(5) 0.06530(15) 0.0318(3) Uani 1 1 d .
H14A H 0.6065 0.1471 0.0478 0.048 Uiso 1 1 calc R
H14B H 0.7392 0.1782 0.0772 0.048 Uiso 1 1 calc R
H14C H 0.5865 0.1955 -0.0343 0.048 Uiso 1 1 calc R
N1A N 0.43246(10) 0.23836(3) 0.08279(13) 0.0249(2) Uani 1 1 d .
N2A N 0.00851(11) 0.31000(4) -0.35537(15) 0.0378(3) Uani 1 1 d .
N3A N 0.53170(10) 0.22377(3) 0.23521(12) 0.0250(2) Uani 1 1 d .
O1A O 0.37763(9) 0.29570(3) 0.22657(11) 0.0319(2) Uani 1 1 d .
H1A H 0.4239(16) 0.2282(5) -0.024(2) 0.039(4) Uiso 1 1 d .
C1B C 0.94050(12) -0.03728(4) 0.74723(15) 0.0253(2) Uani 1 1 d .
C2B C 1.08165(13) -0.04227(4) 0.77310(17) 0.0307(3) Uani 1 1 d .
H2B H 1.1157 -0.0389 0.68 0.037 Uiso 1 1 calc R
C3B C 1.17139(13) -0.05230(4) 0.93829(17) 0.0322(3) Uani 1 1 d .
H3B H 1.268 -0.0552 0.956 0.039 Uiso 1 1 calc R
C4B C 0.99303(13) -0.05519(4) 1.04482(16) 0.0272(3) Uani 1 1 d .
H4B H 0.961 -0.0606 1.1384 0.033 Uiso 1 1 calc R
C5B C 0.89532(12) -0.04469(4) 0.88525(15) 0.0252(2) Uani 1 1 d .
H5B H 0.7991 -0.0426 0.8708 0.03 Uiso 1 1 calc R
C6B C 0.84132(13) -0.02454(4) 0.57148(15) 0.0294(3) Uani 1 1 d .
C7B C 0.57744(12) 0.05552(4) 0.42801(15) 0.0248(2) Uani 1 1 d .
C8B C 0.48494(12) 0.07253(4) 0.25719(15) 0.0244(2) Uani 1 1 d .
C9B C 0.46347(13) 0.04802(5) 0.10669(15) 0.0304(3) Uani 1 1 d .
H9B H 0.5075 0.0201 0.1142 0.037 Uiso 1 1 calc R
C10B C 0.37904(14) 0.06363(5) -0.05349(16) 0.0347(3) Uani 1 1 d .
H10B H 0.3649 0.0464 -0.1544 0.042 Uiso 1 1 calc R
C11B C 0.31543(13) 0.10440(5) -0.06621(17) 0.0331(3) Uani 1 1 d .
H11B H 0.2591 0.1155 -0.176 0.04 Uiso 1 1 calc R
C12B C 0.33436(13) 0.12882(4) 0.08154(17) 0.0323(3) Uani 1 1 d .
H12B H 0.2896 0.1566 0.0732 0.039 Uiso 1 1 calc R
C13B C 0.41835(12) 0.11318(4) 0.24253(16) 0.0274(3) Uani 1 1 d .
H13B H 0.4304 0.1303 0.3432 0.033 Uiso 1 1 calc R
C14B C 0.56583(14) 0.07410(5) 0.59112(16) 0.0369(3) Uani 1 1 d .
H14D H 0.5833 0.0507 0.6782 0.055 Uiso 1 1 calc R
H14E H 0.4719 0.0861 0.5671 0.055 Uiso 1 1 calc R
H14F H 0.6348 0.0977 0.6347 0.055 Uiso 1 1 calc R
N1B N 0.75379(11) 0.00896(4) 0.57594(13) 0.0276(2) Uani 1 1 d .
N2B N 1.12985(11) -0.05810(3) 1.07424(14) 0.0304(2) Uani 1 1 d .
N3B N 0.66235(10) 0.02495(3) 0.42009(12) 0.0266(2) Uani 1 1 d .
O1B O 0.84237(12) -0.04305(4) 0.44090(12) 0.0470(3) Uani 1 1 d .
H1B H 0.7717(16) 0.0236(5) 0.672(2) 0.039(4) Uiso 1 1 d .

loop_
_atom_site_aniso_label
_atom_site_aniso_U_11
_atom_site_aniso_U_22
_atom_site_aniso_U_33
_atom_site_aniso_U_23
_atom_site_aniso_U_13
_atom_site_aniso_U_12
C1A 0.0213(5) 0.0299(6) 0.0198(5) 0.0044(4) 0.0061(4) 0.0002(4)
C2A 0.0261(6) 0.0318(6) 0.0252(6) 0.0022(5) 0.0046(5) 0.0007(5)
C3A 0.0254(6) 0.0479(8) 0.0227(6) 0.0020(5) 0.0039(5) -0.0014(5)
C4A 0.0347(7) 0.0369(7) 0.0406(8) 0.0148(6) 0.0100(6) 0.0089(6)
C5A 0.0294(6) 0.0298(6) 0.0307(6) 0.0043(5) 0.0088(5) 0.0008(5)
C6A 0.0235(5) 0.0256(6) 0.0198(5) 0.0023(4) 0.0034(4) -0.0029(4)
C7A 0.0224(5) 0.0278(6) 0.0189(5) 0.0018(4) 0.0033(4) -0.0026(4)
C8A 0.0222(5) 0.0265(6) 0.0201(5) 0.0022(4) 0.0040(4) -0.0009(4)
C9A 0.0297(6) 0.0325(7) 0.0236(6) -0.0004(5) 0.0036(5) 0.0070(5)
C10A 0.0347(7) 0.0363(7) 0.0204(6) -0.0003(5) 0.0041(5) 0.0014(5)
C11A 0.0323(6) 0.0347(7) 0.0230(6) 0.0080(5) 0.0012(5) 0.0023(5)
C12A 0.0379(7) 0.0394(8) 0.0305(7) 0.0063(6) 0.0068(6) 0.0157(6)
C13A 0.0350(7) 0.0378(7) 0.0236(6) 0.0010(5) 0.0071(5) 0.0097(6)
C14A 0.0259(6) 0.0466(8) 0.0205(6) 0.0006(5) 0.0050(5) 0.0050(5)
N1A 0.0243(5) 0.0292(5) 0.0162(5) 0.0021(4) 0.0004(4) 0.0020(4)
N2A 0.0276(6) 0.0531(7) 0.0288(6) 0.0127(5) 0.0047(4) 0.0063(5)
N3A 0.0237(5) 0.0273(5) 0.0185(5) 0.0030(4) 0.0003(4) 0.0010(4)
O1A 0.0351(5) 0.0322(5) 0.0220(4) -0.0028(3) 0.0019(4) 0.0024(4)
C1B 0.0260(6) 0.0216(6) 0.0235(6) -0.0012(4) 0.0027(5) 0.0031(4)
C2B 0.0295(6) 0.0336(7) 0.0292(6) 0.0012(5) 0.0101(5) 0.0062(5)
C3B 0.0220(6) 0.0341(7) 0.0361(7) 0.0000(5) 0.0046(5) 0.0053(5)
C4B 0.0294(6) 0.0233(6) 0.0256(6) 0.0034(4) 0.0051(5) -0.0007(5)
C5B 0.0218(5) 0.0230(6) 0.0272(6) 0.0011(4) 0.0039(5) -0.0006(4)
C6B 0.0295(6) 0.0318(7) 0.0229(6) -0.0002(5) 0.0038(5) 0.0050(5)
C7B 0.0198(5) 0.0312(6) 0.0206(5) 0.0000(4) 0.0035(4) 0.0003(4)
C8B 0.0183(5) 0.0318(6) 0.0217(5) 0.0023(4) 0.0052(4) 0.0002(5)
C9B 0.0276(6) 0.0383(7) 0.0224(6) 0.0002(5) 0.0049(5) 0.0082(5)
C10B 0.0311(7) 0.0499(8) 0.0206(6) 0.0015(5) 0.0057(5) 0.0043(6)
C11B 0.0249(6) 0.0451(8) 0.0260(6) 0.0126(5) 0.0044(5) 0.0010(5)
C12B 0.0265(6) 0.0293(6) 0.0387(7) 0.0096(5) 0.0082(5) 0.0013(5)
C13B 0.0234(6) 0.0274(6) 0.0292(6) 0.0001(5) 0.0064(5) -0.0010(5)
C14B 0.0327(7) 0.0517(8) 0.0230(6) -0.0020(6) 0.0055(5) 0.0128(6)
N1B 0.0262(5) 0.0336(6) 0.0181(5) 0.0007(4) 0.0012(4) 0.0067(4)
N2B 0.0268(5) 0.0284(5) 0.0289(5) 0.0032(4) 0.0006(4) 0.0030(4)
N3B 0.0236(5) 0.0330(6) 0.0190(5) 0.0019(4) 0.0019(4) 0.0043(4)
O1B 0.0551(7) 0.0518(6) 0.0243(5) -0.0063(4) 0.0012(4) 0.0240(5)

loop_
_atom_type_symbol
_atom_type_description
_atom_type_scat_dispersion_real
_atom_type_scat_dispersion_imag
_atom_type_scat_source
C C 0.0033 0.0016 'International Tables Vol C Tables 4.2.6.8 and 6.1.1.4'
H H 0 0 'International Tables Vol C Tables 4.2.6.8 and 6.1.1.4'
N N 0.0061 0.0033 'International Tables Vol C Tables 4.2.6.8 and 6.1.1.4'
O O 0.0106 0.006 'International Tables Vol C Tables 4.2.6.8 and 6.1.1.4'

loop_
_exptl_crystal_face_index_h
_exptl_crystal_face_index_k
_exptl_crystal_face_index_l
_exptl_crystal_face_perp_dist
0 1 0 0.138
0 -1 0 0.105
-1 0 0 0.051
1 0 0 0.035
-1 0 2 0.274
1 0 -2 0.2

loop_
_geom_angle_atom_site_label_1
_geom_angle_atom_site_label_2
_geom_angle_atom_site_label_3
_geom_angle
C5A C1A C2A 118.20(11)
C5A C1A C6A 118.32(11)
C2A C1A C6A 123.34(11)
C1A C2A C3A 118.65(12)
C1A C2A H2A 120.7
C3A C2A H2A 120.7
N2A C3A C2A 123.83(13)
N2A C3A H3A 118.1
C2A C3A H3A 118.1
N2A C4A C5A 124.17(13)
N2A C4A H4A 117.9
C5A C4A H4A 117.9
C4A C5A C1A 118.50(12)
C4A C5A H5A 120.8
C1A C5A H5A 120.8
O1A C6A N1A 124.22(10)
O1A C6A C1A 119.94(11)
N1A C6A C1A 115.82(10)
N3A C7A C8A 114.53(10)
N3A C7A C14A 127.00(10)
C8A C7A C14A 118.47(10)
C13A C8A C9A 118.05(11)
C13A C8A C7A 121.25(11)
C9A C8A C7A 120.69(11)
C10A C9A C8A 120.93(12)
C10A C9A H9A 119.5
C8A C9A H9A 119.5
C11A C10A C9A 120.22(12)
C11A C10A H10A 119.9
C9A C10A H10A 119.9
C12A C11A C10A 119.66(11)
C12A C11A H11A 120.2
C10A C11A H11A 120.2
C11A C12A C13A 120.27(12)
C11A C12A H12A 119.9
C13A C12A H12A 119.9
C8A C13A C12A 120.83(12)
C8A C13A H13A 119.6
C12A C13A H13A 119.6
C7A C14A H14A 109.5
C7A C14A H14B 109.5
H14A C14A H14B 109.5
C7A C14A H14C 109.5
H14A C14A H14C 109.5
H14B C14A H14C 109.5
C6A N1A N3A 116.66(10)
C6A N1A H1A 118.3(10)
N3A N1A H1A 124.5(10)
C3A N2A C4A 116.59(11)
C7A N3A N1A 118.61(10)
C5B C1B C2B 118.56(11)
C5B C1B C6B 121.85(11)
C2B C1B C6B 119.59(11)
C3B C2B C1B 118.24(12)
C3B C2B H2B 120.9
C1B C2B H2B 120.9
N2B C3B C2B 123.82(12)
N2B C3B H3B 118.1
C2B C3B H3B 118.1
N2B C4B C5B 123.57(12)
N2B C4B H4B 118.2
C5B C4B H4B 118.2
C1B C5B C4B 118.76(11)
C1B C5B H5B 120.6
C4B C5B H5B 120.6
O1B C6B N1B 125.05(11)
O1B C6B C1B 121.60(11)
N1B C6B C1B 113.35(10)
N3B C7B C8B 114.87(10)
N3B C7B C14B 125.44(11)
C8B C7B C14B 119.70(10)
C13B C8B C9B 118.17(11)
C13B C8B C7B 121.32(11)
C9B C8B C7B 120.52(11)
C10B C9B C8B 121.21(12)
C10B C9B H9B 119.4
C8B C9B H9B 119.4
C11B C10B C9B 119.91(12)
C11B C10B H10B 120
C9B C10B H10B 120
C12B C11B C10B 119.59(11)
C12B C11B H11B 120.2
C10B C11B H11B 120.2
C11B C12B C13B 120.67(12)
C11B C12B H12B 119.7
C13B C12B H12B 119.7
C12B C13B C8B 120.44(12)
C12B C13B H13B 119.8
C8B C13B H13B 119.8
C7B C14B H14D 109.5
C7B C14B H14E 109.5
H14D C14B H14E 109.5
C7B C14B H14F 109.5
H14D C14B H14F 109.5
H14E C14B H14F 109.5
C6B N1B N3B 118.29(10)
C6B N1B H1B 118.1(10)
N3B N1B H1B 121.7(10)
C4B N2B C3B 116.94(10)
C7B N3B N1B 117.07(10)

loop_
_geom_bond_atom_site_label_1
_geom_bond_atom_site_label_2
_geom_bond_distance
C1A C5A 1.3848(17)
C1A C2A 1.3874(17)
C1A C6A 1.5002(15)
C2A C3A 1.3881(16)
C2A H2A 0.95
C3A N2A 1.3308(19)
C3A H3A 0.95
C4A N2A 1.3343(19)
C4A C5A 1.3840(18)
C4A H4A 0.95
C5A H5A 0.95
C6A O1A 1.2268(14)
C6A N1A 1.3519(16)
C7A N3A 1.2871(16)
C7A C8A 1.4916(15)
C7A C14A 1.4996(17)
C8A C13A 1.3882(17)
C8A C9A 1.3971(17)
C9A C10A 1.3853(16)
C9A H9A 0.95
C10A C11A 1.3807(19)
C10A H10A 0.95
C11A C12A 1.3771(19)
C11A H11A 0.95
C12A C13A 1.3927(17)
C12A H12A 0.95
C13A H13A 0.95
C14A H14A 0.98
C14A H14B 0.98
C14A H14C 0.98
N1A N3A 1.3857(13)
N1A H1A 0.907(17)
C1B C5B 1.3847(17)
C1B C2B 1.3906(17)
C1B C6B 1.5027(16)
C2B C3B 1.3864(17)
C2B H2B 0.95
C3B N2B 1.3387(18)
C3B H3B 0.95
C4B N2B 1.3360(17)
C4B C5B 1.3850(16)
C4B H4B 0.95
C5B H5B 0.95
C6B O1B 1.2165(15)
C6B N1B 1.3619(16)
C7B N3B 1.2864(15)
C7B C8B 1.4900(15)
C7B C14B 1.4987(17)
C8B C13B 1.3930(17)
C8B C9B 1.3962(17)
C9B C10B 1.3865(17)
C9B H9B 0.95
C10B C11B 1.3838(19)
C10B H10B 0.95
C11B C12B 1.380(2)
C11B H11B 0.95
C12B C13B 1.3905(17)
C12B H12B 0.95
C13B H13B 0.95
C14B H14D 0.98
C14B H14E 0.98
C14B H14F 0.98
N1B N3B 1.3882(13)
N1B H1B 0.873(16)

loop_
_geom_hbond_atom_site_label_D
_geom_hbond_atom_site_label_H
_geom_hbond_atom_site_label_A
_geom_hbond_distance_DH
_geom_hbond_distance_HA
_geom_hbond_distance_DA
_geom_hbond_angle_DHA
_geom_hbond_site_symmetry_A
N1A H1A O1A 0.907(17) 2.074(17) 2.9754(14) 172.8(14) 4_565
N1B H1B N2B 0.873(16) 2.238(17) 3.0935(15) 166.4(14) 3_757

loop_
_geom_torsion_atom_site_label_1
_geom_torsion_atom_site_label_2
_geom_torsion_atom_site_label_3
_geom_torsion_atom_site_label_4
_geom_torsion
C5A C1A C2A C3A 1.86(18)
C6A C1A C2A C3A 177.57(12)
C1A C2A C3A N2A 0.2(2)
N2A C4A C5A C1A 1.2(2)
C2A C1A C5A C4A -2.51(18)
C6A C1A C5A C4A -178.44(12)
C5A C1A C6A O1A 30.22(17)
C2A C1A C6A O1A -145.47(13)
C5A C1A C6A N1A -151.03(11)
C2A C1A C6A N1A 33.28(17)
N3A C7A C8A C13A 172.63(12)
C14A C7A C8A C13A -7.49(18)
N3A C7A C8A C9A -7.10(17)
C14A C7A C8A C9A 172.78(12)
C13A C8A C9A C10A 1.65(19)
C7A C8A C9A C10A -178.61(12)
C8A C9A C10A C11A -0.4(2)
C9A C10A C11A C12A -1.1(2)
C10A C11A C12A C13A 1.1(2)
C9A C8A C13A C12A -1.6(2)
C7A C8A C13A C12A 178.69(12)
C11A C12A C13A C8A 0.2(2)
O1A C6A N1A N3A 6.89(18)
C1A C6A N1A N3A -171.80(10)
C2A C3A N2A C4A -1.6(2)
C5A C4A N2A C3A 0.8(2)
C8A C7A N3A N1A -177.25(10)
C14A C7A N3A N1A 2.88(18)
C6A N1A N3A C7A -167.44(11)
C5B C1B C2B C3B -3.16(18)
C6B C1B C2B C3B 177.43(11)
C1B C2B C3B N2B 1.0(2)
C2B C1B C5B C4B 2.32(17)
C6B C1B C5B C4B -178.29(11)
N2B C4B C5B C1B 0.84(18)
C5B C1B C6B O1B -131.70(14)
C2B C1B C6B O1B 47.70(19)
C5B C1B C6B N1B 48.39(16)
C2B C1B C6B N1B -132.22(13)
N3B C7B C8B C13B -160.90(11)
C14B C7B C8B C13B 19.39(18)
N3B C7B C8B C9B 18.71(17)
C14B C7B C8B C9B -161.00(12)
C13B C8B C9B C10B 0.40(19)
C7B C8B C9B C10B -179.22(12)
C8B C9B C10B C11B 0.6(2)
C9B C10B C11B C12B -1.3(2)
C10B C11B C12B C13B 1.0(2)
C11B C12B C13B C8B 0.06(19)
C9B C8B C13B C12B -0.75(18)
C7B C8B C13B C12B 178.87(11)
O1B C6B N1B N3B -3.1(2)
C1B C6B N1B N3B 176.80(10)
C5B C4B N2B C3B -2.99(18)
C2B C3B N2B C4B 2.04(19)
C8B C7B N3B N1B 178.05(10)
C14B C7B N3B N1B -2.26(19)
C6B N1B N3B C7B 177.63(11)
